data_2212970
loop_
_publ_author_name
'Lee, Clare'
'Harrison, William T. A.'

_publ_section_title
;<i>catena</i>-Poly[[[(propane-1,2-diamine-\k^2^<i>N</i>,<i>N</i>')cobalt(II)]-\m-oxalato-\k^2^<i>O</i>^1^,<i>O</i>^2^:\k^2^<i>O</i>^1'^,<i>O</i>^2'^]
 monohydrate]
;
_journal_coeditor_code NG2226
_journal_issue 4
_journal_name_full 'Acta Crystallographica Section E'
_journal_page_first m985
_journal_page_last m987
_journal_paper_doi 10.1107/S1600536807009816
_journal_volume 63
_journal_year 2007
_chemical_formula_iupac '[Co (C2 O4) (C3 H10 N2)], H2 O'
_chemical_formula_moiety 'C5 H10 Co N2 O4, H2 O'
_chemical_formula_sum 'C5 H12 Co N2 O5'
_chemical_formula_weight 239.10
_chemical_name_systematic
;
catena-Poly[[[(propane-1,2-diamine-\k^2^N,N')cobalt(II)]-\m-oxalato-
\k^2^O^1^,O^2^:\k^2^O^1'^,O^2'^] monohydrate]
;
_space_group_IT_number 14
_symmetry_cell_setting monoclinic
_symmetry_space_group_name_Hall '-P 2ybc'
_symmetry_space_group_name_H-M 'P 1 21/c 1'
_atom_sites_solution_hydrogens 'difmap (O-H) and geom (others)'
_atom_sites_solution_primary direct
_atom_sites_solution_secondary difmap
_audit_creation_method SHELXL-97
_cell_angle_alpha 90.00
_cell_angle_beta 92.1000(10)
_cell_angle_gamma 90.00
_cell_formula_units_Z 4
_cell_length_a 10.8719(7)
_cell_length_b 8.9560(6)
_cell_length_c 9.2620(6)
_cell_measurement_reflns_used 2622
_cell_measurement_temperature 293(2)
_cell_measurement_theta_max 29.87
_cell_measurement_theta_min 2.95
_cell_volume 901.22(10)
_computing_cell_refinement 'SAINT (Bruker, 1999)'
_computing_data_collection 'SMART (Bruker, 1999)'
_computing_data_reduction SAINT
_computing_molecular_graphics 'ORTEP-3 (Farrugia, 1997)'
_computing_publication_material SHELXL97
_computing_structure_refinement 'SHELXL97 (Sheldrick, 1997)'
_computing_structure_solution 'SHELXS97 (Sheldrick, 1997)'
_diffrn_ambient_temperature 293(2)
_diffrn_measured_fraction_theta_full 0.991
_diffrn_measured_fraction_theta_max 0.991
_diffrn_measurement_device_type 'Bruker SMART1000 CCD'
_diffrn_measurement_method \w
_diffrn_radiation_monochromator graphite
_diffrn_radiation_source 'fine-focus sealed tube'
_diffrn_radiation_type MoK\a
_diffrn_radiation_wavelength 0.71073
_diffrn_reflns_av_R_equivalents 0.0265
_diffrn_reflns_av_sigmaI/netI 0.0358
_diffrn_reflns_limit_h_max 11
_diffrn_reflns_limit_h_min -15
_diffrn_reflns_limit_k_max 12
_diffrn_reflns_limit_k_min -12
_diffrn_reflns_limit_l_max 13
_diffrn_reflns_limit_l_min -12
_diffrn_reflns_number 7827
_diffrn_reflns_theta_full 30.03
_diffrn_reflns_theta_max 30.03
_diffrn_reflns_theta_min 1.87
_diffrn_standards_decay_% 0
_exptl_absorpt_coefficient_mu 1.898
_exptl_absorpt_correction_T_max 0.863
_exptl_absorpt_correction_T_min 0.503
_exptl_absorpt_correction_type multi-scan
_exptl_absorpt_process_details '(SADABS; Bruker, 1999)'
_exptl_crystal_colour pink
_exptl_crystal_density_diffrn 1.762
_exptl_crystal_density_method 'not measured'
_exptl_crystal_description rod
_exptl_crystal_F_000 492
_exptl_crystal_size_max 0.42
_exptl_crystal_size_mid 0.10
_exptl_crystal_size_min 0.08
_refine_diff_density_max 0.404
_refine_diff_density_min -0.315
_refine_ls_extinction_method none
_refine_ls_goodness_of_fit_ref 0.969
_refine_ls_hydrogen_treatment mixed
_refine_ls_matrix_type full
_refine_ls_number_parameters 143
_refine_ls_number_reflns 2612
_refine_ls_number_restraints 7
_refine_ls_restrained_S_all 0.969
_refine_ls_R_factor_all 0.0520
_refine_ls_R_factor_gt 0.0299
_refine_ls_shift/su_max 0.000
_refine_ls_shift/su_mean 0.000
_refine_ls_structure_factor_coef Fsqd
_refine_ls_weighting_details 'calc w=1/[\s^2^(Fo^2^)+(0.0362P)^2^] where P=(Fo^2^+2Fc^2^)/3'
_refine_ls_weighting_scheme calc
_refine_ls_wR_factor_gt 0.0671
_refine_ls_wR_factor_ref 0.0730
_reflns_number_gt 1867
_reflns_number_total 2612
_reflns_threshold_expression I>2\s(I)
_cod_data_source_file ng2226.cif
_cod_data_source_block I
_cod_original_sg_symbol_H-M 'P 21/c'
_cod_database_code 2212970
_cod_database_fobs_code 2212970

loop_
_symmetry_equiv_pos_as_xyz
'x, y, z'
'-x, y+1/2, -z+1/2'
'-x, -y, -z'
'x, -y-1/2, z-1/2'

loop_
_atom_site_type_symbol
_atom_site_label
_atom_site_fract_x
_atom_site_fract_y
_atom_site_fract_z
_atom_site_U_iso_or_equiv
_atom_site_adp_type
_atom_site_calc_flag
_atom_site_refinement_flags
_atom_site_occupancy
_atom_site_disorder_assembly
_atom_site_disorder_group
Co Co1 0.25854(2) 0.41591(3) 0.39472(3) 0.02505(9) Uani d . 1 . .
C C1 0.20154(18) 0.2986(2) 0.1127(2) 0.0249(4) Uani d . 1 . .
C C2 0.31753(17) 0.2132(2) 0.1705(2) 0.0238(4) Uani d . 1 . .
O O1 0.16249(13) 0.40009(15) 0.19196(14) 0.0316(3) Uani d . 1 . .
O O2 0.36302(12) 0.25383(16) 0.28953(14) 0.0315(3) Uani d . 1 . .
O O3 0.15732(13) 0.26104(16) -0.00851(15) 0.0314(3) Uani d . 1 . .
O O4 0.35731(12) 0.11177(15) 0.09149(14) 0.0304(3) Uani d . 1 . .
N N1 0.14223(16) 0.58334(19) 0.48036(19) 0.0339(4) Uani d D 1 . .
H H1A 0.0693 0.5749 0.4420 0.041 Uiso calc R 1 A 1
H H1B 0.1376 0.5711 0.5721 0.041 Uiso calc R 1 A 1
N N2 0.36529(16) 0.60725(18) 0.34644(19) 0.0318(4) Uani d D 1 . .
H H2A 0.4426 0.5877 0.3566 0.038 Uiso calc R 1 B 1
H H2B 0.3498 0.6362 0.2591 0.038 Uiso calc R 1 B 1
C C3 0.1911(4) 0.7339(5) 0.4506(8) 0.0394(14) Uani d PD 0.524(8) C 1
H H3A 0.1650 0.8036 0.5235 0.047 Uiso calc PR 0.524(8) C 1
H H3B 0.1599 0.7684 0.3570 0.047 Uiso calc PR 0.524(8) C 1
C C4 0.3288(4) 0.7260(4) 0.4522(6) 0.0333(12) Uani d PD 0.524(8) C 1
H H4 0.3590 0.6972 0.5492 0.040 Uiso calc PR 0.524(8) C 1
C C3A 0.2257(6) 0.7127(6) 0.5091(6) 0.0349(14) Uani d PD 0.476(8) C 2
H H31A 0.1779 0.7994 0.5353 0.042 Uiso calc PR 0.476(8) C 2
H H32A 0.2826 0.6896 0.5892 0.042 Uiso calc PR 0.476(8) C 2
C C4A 0.2955(5) 0.7460(5) 0.3777(6) 0.0329(13) Uani d PD 0.476(8) C 2
H H4A 0.2393 0.7717 0.2964 0.040 Uiso calc PR 0.476(8) C 2
C C5 0.3846(2) 0.8777(3) 0.4139(3) 0.0549(7) Uani d D 1 . .
H H5A 0.4727 0.8700 0.4166 0.082 Uiso calc PR 0.524(8) C 1
H H5B 0.3600 0.9512 0.4825 0.082 Uiso calc PR 0.524(8) C 1
H H5C 0.3558 0.9066 0.3188 0.082 Uiso calc PR 0.524(8) C 1
H H5D 0.4681 0.8435 0.4105 0.082 Uiso calc PR 0.476(8) C 2
H H5E 0.3695 0.9146 0.5090 0.082 Uiso calc PR 0.476(8) C 2
H H5F 0.3711 0.9562 0.3447 0.082 Uiso calc PR 0.476(8) C 2
O O5 -0.06267(17) 0.5400(3) 0.22672(19) 0.0601(6) Uani d D 1 D 2
H H51 -0.005(2) 0.485(3) 0.201(3) 0.072 Uiso d D 1 E 2
H H52 -0.088(2) 0.595(3) 0.157(2) 0.072 Uiso d D 1 F 2

loop_
_atom_site_aniso_label
_atom_site_aniso_U_11
_atom_site_aniso_U_22
_atom_site_aniso_U_33
_atom_site_aniso_U_12
_atom_site_aniso_U_13
_atom_site_aniso_U_23
Co1 0.02927(15) 0.02372(13) 0.02209(13) -0.00186(11) -0.00006(9) -0.00020(12)
C1 0.0273(10) 0.0241(10) 0.0232(9) 0.0014(7) 0.0000(8) 0.0025(7)
C2 0.0238(10) 0.0246(9) 0.0230(9) 0.0017(7) 0.0008(7) 0.0030(7)
O1 0.0347(8) 0.0336(8) 0.0263(7) 0.0120(6) -0.0029(6) -0.0050(6)
O2 0.0333(8) 0.0341(8) 0.0267(7) 0.0064(6) -0.0066(6) -0.0050(6)
O3 0.0347(8) 0.0342(8) 0.0249(7) 0.0103(6) -0.0065(6) -0.0023(6)
O4 0.0320(8) 0.0321(8) 0.0267(7) 0.0096(6) -0.0027(6) -0.0049(6)
N1 0.0300(9) 0.0361(10) 0.0360(9) -0.0036(8) 0.0064(7) -0.0023(8)
N2 0.0308(9) 0.0285(10) 0.0363(9) -0.0001(7) 0.0037(7) 0.0035(7)
C3 0.044(3) 0.029(2) 0.046(4) 0.005(2) 0.006(2) 0.003(2)
C4 0.043(3) 0.024(2) 0.033(3) -0.0038(17) 0.005(2) -0.0038(18)
C3A 0.045(4) 0.023(3) 0.037(3) 0.003(2) 0.003(2) -0.007(2)
C4A 0.042(3) 0.025(2) 0.032(3) 0.0010(18) -0.002(2) 0.004(2)
C5 0.0583(17) 0.0273(12) 0.080(2) -0.0110(11) 0.0118(15) -0.0040(12)
O5 0.0560(13) 0.0835(15) 0.0412(10) 0.0370(10) 0.0096(9) 0.0151(10)

loop_
_atom_type_symbol
_atom_type_description
_atom_type_scat_dispersion_real
_atom_type_scat_dispersion_imag
_atom_type_scat_source
C C 0.0033 0.0016 'International Tables Vol C Tables 4.2.6.8 and 6.1.1.4'
H H 0.0000 0.0000 'International Tables Vol C Tables 4.2.6.8 and 6.1.1.4'
N N 0.0061 0.0033 'International Tables Vol C Tables 4.2.6.8 and 6.1.1.4'
O O 0.0106 0.0060 'International Tables Vol C Tables 4.2.6.8 and 6.1.1.4'
Co Co 0.3494 0.9721 'International Tables Vol C Tables 4.2.6.8 and 6.1.1.4'

loop_
_geom_angle_atom_site_label_1
_geom_angle_atom_site_label_2
_geom_angle_atom_site_label_3
_geom_angle_site_symmetry_1
_geom_angle_site_symmetry_3
_geom_angle
_geom_angle_publ_flag
O4 Co1 O2 4_566 . 93.04(5) ?
O4 Co1 O1 4_566 . 169.27(5) ?
O2 Co1 O1 . . 78.49(5) y
O4 Co1 N2 4_566 . 90.69(6) ?
O2 Co1 N2 . . 98.66(6) ?
O1 Co1 N2 . . 97.04(6) ?
O4 Co1 N1 4_566 . 92.96(6) ?
O2 Co1 N1 . . 174.00(6) ?
O1 Co1 N1 . . 95.56(6) ?
N2 Co1 N1 . . 81.22(7) ?
O4 Co1 O3 4_566 4_566 78.67(5) y
O2 Co1 O3 . 4_566 88.72(6) ?
O1 Co1 O3 . 4_566 94.43(5) ?
N2 Co1 O3 . 4_566 167.40(6) ?
N1 Co1 O3 . 4_566 92.51(6) ?
O3 C1 O1 . . 126.45(18) ?
O3 C1 C2 . . 117.21(16) ?
O1 C1 C2 . . 116.34(16) ?
O2 C2 O4 . . 126.46(17) ?
O2 C2 C1 . . 116.87(16) ?
O4 C2 C1 . . 116.66(15) ?
C1 O1 Co1 . . 113.67(12) ?
C2 O2 Co1 . . 114.07(12) ?
C1 O3 Co1 . 4_565 112.82(12) ?
C2 O4 Co1 . 4_565 114.64(11) ?
C3 N1 C3A . . 26.3(2) ?
C3 N1 Co1 . . 110.5(2) ?
C3A N1 Co1 . . 104.3(3) ?
C3 N1 H1A . . 109.6 ?
Co1 N1 H1A . . 109.6 ?
C3 N1 H1B . . 109.6 ?
Co1 N1 H1B . . 109.6 ?
H1A N1 H1B . . 108.1 ?
C4A N2 C4 . . 30.5(2) ?
C4A N2 Co1 . . 110.2(2) ?
C4 N2 Co1 . . 105.85(18) ?
C4 N2 H2A . . 110.6 ?
Co1 N2 H2A . . 110.6 ?
C4 N2 H2B . . 110.6 ?
Co1 N2 H2B . . 110.6 ?
H2A N2 H2B . . 108.7 ?
N1 C3 C4 . . 108.7(4) ?
N1 C3 H3A . . 109.9 ?
C4 C3 H3A . . 109.9 ?
N1 C3 H3B . . 109.9 ?
C4 C3 H3B . . 109.9 ?
H3A C3 H3B . . 108.3 ?
C3 C4 N2 . . 108.2(4) ?
C3 C4 C5 . . 111.0(4) ?
N2 C4 C5 . . 111.0(3) ?
C3 C4 H4 . . 108.8 ?
N2 C4 H4 . . 108.8 ?
C5 C4 H4 . . 108.8 ?
C4A C3A N1 . . 109.6(4) ?
C4A C3A H31A . . 109.8 ?
N1 C3A H31A . . 109.8 ?
C4A C3A H32A . . 109.8 ?
N1 C3A H32A . . 109.8 ?
H31A C3A H32A . . 108.2 ?
C3A C4A N2 . . 105.7(4) ?
C3A C4A C5 . . 107.9(4) ?
N2 C4A C5 . . 110.9(3) ?
C3A C4A H4A . . 110.7 ?
N2 C4A H4A . . 110.7 ?
C5 C4A H4A . . 110.7 ?
C4 C5 C4A . . 29.5(2) ?
C4 C5 H5A . . 109.5 ?
C4A C5 H5A . . 124.4 ?
C4 C5 H5B . . 109.5 ?
C4A C5 H5B . . 118.5 ?
H5A C5 H5B . . 109.5 ?
C4 C5 H5C . . 109.5 ?
H5A C5 H5C . . 109.5 ?
H5B C5 H5C . . 109.5 ?
C4A C5 H5D . . 109.5 ?
H5C C5 H5D . . 109.4 ?
C4A C5 H5E . . 109.5 ?
H5A C5 H5E . . 101.8 ?
H5D C5 H5E . . 109.5 ?
C4A C5 H5F . . 109.5 ?
H5A C5 H5F . . 101.4 ?
H5D C5 H5F . . 109.5 ?
H5E C5 H5F . . 109.5 ?
H51 O5 H52 . . 111(2) ?

loop_
_geom_bond_atom_site_label_1
_geom_bond_atom_site_label_2
_geom_bond_site_symmetry_2
_geom_bond_distance
_geom_bond_publ_flag
Co1 O1 . 2.1199(13) y
Co1 O2 . 2.1042(14) y
Co1 O3 4_566 2.1443(14) y
Co1 O4 4_566 2.0958(13) y
Co1 N1 . 2.1331(17) y
Co1 N2 . 2.1264(16) y
C1 O3 . 1.251(2) y
C1 O1 . 1.252(2) y
C1 C2 . 1.554(3) ?
C2 O2 . 1.246(2) y
C2 O4 . 1.253(2) y
O3 Co1 4_565 2.1443(14) ?
O4 Co1 4_565 2.0958(13) ?
N1 C3 . 1.479(5) ?
N1 C3A . 1.490(5) ?
N1 H1A . 0.8600 ?
N1 H1B . 0.8600 ?
N2 C4A . 1.490(5) ?
N2 C4 . 1.509(4) ?
N2 H2A . 0.8600 ?
N2 H2B . 0.8600 ?
C3 C4 . 1.498(6) ?
C3 H3A . 0.9700 ?
C3 H3B . 0.9700 ?
C4 C5 . 1.534(4) ?
C4 H4 . 0.9800 ?
C3A C4A . 1.488(6) ?
C3A H31A . 0.9700 ?
C3A H32A . 0.9700 ?
C4A C5 . 1.554(5) ?
C4A H4A . 0.9800 ?
C5 H5A . 0.9600 ?
C5 H5B . 0.9600 ?
C5 H5C . 0.9600 ?
C5 H5D . 0.9600 ?
C5 H5E . 0.9600 ?
C5 H5F . 0.9600 ?
O5 H51 . 0.84(2) ?
O5 H52 . 0.85(2) ?

loop_
_geom_hbond_atom_site_label_D
_geom_hbond_atom_site_label_H
_geom_hbond_atom_site_label_A
_geom_hbond_site_symmetry_A
_geom_hbond_distance_DH
_geom_hbond_distance_HA
_geom_hbond_distance_DA
_geom_hbond_angle_DHA
N1 H1A O5 . 0.86 2.43 3.201(3) 149
N1 H1B O5 3_566 0.86 2.29 3.082(3) 154
N2 H2A O4 2_655 0.86 2.22 3.050(2) 162
O5 H52 O3 3_565 0.85(2) 2.01(2) 2.858(2) 174(2)
O5 H51 O1 . 0.84(2) 1.98(2) 2.779(2) 159(3)

loop_
_geom_torsion_atom_site_label_1
_geom_torsion_atom_site_label_2
_geom_torsion_atom_site_label_3
_geom_torsion_atom_site_label_4
_geom_torsion_site_symmetry_1
_geom_torsion_site_symmetry_4
_geom_torsion
O3 C1 C2 O2 . . 178.14(17)
O1 C1 C2 O2 . . -1.0(3)
O3 C1 C2 O4 . . -0.6(3)
O1 C1 C2 O4 . . -179.79(17)
O3 C1 O1 Co1 . . 176.14(16)
C2 C1 O1 Co1 . . -4.8(2)
O4 Co1 O1 C1 4_566 . -32.2(4)
O2 Co1 O1 C1 . . 6.09(14)
N2 Co1 O1 C1 . . 103.54(14)
N1 Co1 O1 C1 . . -174.66(14)
O3 Co1 O1 C1 4_566 . -81.70(14)
O4 C2 O2 Co1 . . -175.08(16)
C1 C2 O2 Co1 . . 6.3(2)
O4 Co1 O2 C2 4_566 . 166.67(13)
O1 Co1 O2 C2 . . -6.69(13)
N2 Co1 O2 C2 . . -102.17(14)
O3 Co1 O2 C2 4_566 . 88.09(14)
O1 C1 O3 Co1 . 4_565 178.74(16)
C2 C1 O3 Co1 . 4_565 -0.3(2)
O2 C2 O4 Co1 . 4_565 -177.38(16)
C1 C2 O4 Co1 . 4_565 1.3(2)
O4 Co1 N1 C3 4_566 . 94.6(3)
O1 Co1 N1 C3 . . -91.9(3)
N2 Co1 N1 C3 . . 4.4(3)
O3 Co1 N1 C3 4_566 . 173.4(3)
O4 Co1 N1 C3A 4_566 . 67.8(3)
O1 Co1 N1 C3A . . -118.7(3)
N2 Co1 N1 C3A . . -22.5(3)
O3 Co1 N1 C3A 4_566 . 146.6(3)
O4 Co1 N2 C4A 4_566 . -100.7(3)
O2 Co1 N2 C4A . . 166.2(3)
O1 Co1 N2 C4A . . 86.8(3)
N1 Co1 N2 C4A . . -7.8(3)
O3 Co1 N2 C4A 4_566 . -68.5(4)
O4 Co1 N2 C4 4_566 . -68.9(2)
O2 Co1 N2 C4 . . -162.1(2)
O1 Co1 N2 C4 . . 118.5(2)
N1 Co1 N2 C4 . . 24.0(2)
O3 Co1 N2 C4 4_566 . -36.8(4)
C3A N1 C3 C4 . . 48.3(6)
Co1 N1 C3 C4 . . -32.6(6)
N1 C3 C4 N2 . . 54.9(6)
N1 C3 C4 C5 . . 177.0(3)
C4A N2 C4 C3 . . 54.0(5)
Co1 N2 C4 C3 . . -49.1(5)
C4A N2 C4 C5 . . -68.2(5)
Co1 N2 C4 C5 . . -171.2(3)
C3 N1 C3A C4A . . -56.2(7)
Co1 N1 C3A C4A . . 51.1(5)
N1 C3A C4A N2 . . -59.3(6)
N1 C3A C4A C5 . . -178.1(3)
C4 N2 C4A C3A . . -50.4(5)
Co1 N2 C4A C3A . . 36.6(5)
C4 N2 C4A C5 . . 66.3(5)
Co1 N2 C4A C5 . . 153.3(3)
C3 C4 C5 C4A . . -54.4(6)
N2 C4 C5 C4A . . 66.1(5)
C3A C4A C5 C4 . . 47.6(5)
N2 C4A C5 C4 . . -67.7(5)
